data_1515576
loop_
_publ_author_name
'Du, Juana'
'Espelt, Laura Ruiz'
'Guzei, Ilia A.'
'Yoon, Tehshik P.'

_publ_section_title
;
 Photocatalytic Reductive Cyclizations of Enones: Divergent Reactivity of
 Photogenerated Radical and Radical Anion Intermediates.
;
_journal_issue 11
_journal_name_full 'Chemical science (Royal Society of Chemistry : 2010)'
_journal_page_first 2115
_journal_page_last 2119
_journal_paper_doi 10.1039/C1SC00357G
_journal_volume 2
_journal_year 2011
_chemical_absolute_configuration syn
_chemical_formula_moiety 'C21 H22 O2'
_chemical_formula_sum 'C21 H22 O2'
_chemical_formula_weight 306.39
_chemical_name_systematic
;
?
;
_space_group_IT_number 33
_symmetry_cell_setting orthorhombic
_symmetry_Int_Tables_number 33
_symmetry_space_group_name_Hall 'P 2c -2n'
_symmetry_space_group_name_H-M 'P n a 21'
_atom_sites_solution_hydrogens geom
_atom_sites_solution_primary direct
_atom_sites_solution_secondary difmap
_cell_angle_alpha 90.00
_cell_angle_beta 90.00
_cell_angle_gamma 90.00
_cell_formula_units_Z 4
_cell_length_a 18.0449(4)
_cell_length_b 16.5511(4)
_cell_length_c 5.37980(10)
_cell_measurement_reflns_used 9853
_cell_measurement_temperature 100(2)
_cell_measurement_theta_max 69.53
_cell_measurement_theta_min 3.62
_cell_volume 1606.75(6)
_computing_cell_refinement 'SAINT Ver. 7.24A (Bruker-AXS, 2007)'
_computing_data_collection 'APEX2 Ver. 2.1-4 (Bruker-AXS, 2007)'
_computing_data_reduction 'SAINT Ver. 7.24A'
_computing_molecular_graphics SHELXTL
_computing_publication_material SHELXTL
_computing_structure_refinement SHELXTL
_computing_structure_solution 'SHELXTL (Sheldrick, 2008)'
_diffrn_ambient_temperature 100(2)
_diffrn_measured_fraction_theta_full 0.998
_diffrn_measured_fraction_theta_max 0.998
_diffrn_measurement_device_type 'Bruker SMART APEX2 area detector'
_diffrn_measurement_method '0.50\% \w and 0.5 \% \f scans'
_diffrn_radiation_monochromator graphite
_diffrn_radiation_source 'fine-focus sealed tube'
_diffrn_radiation_type 'Cu K\a'
_diffrn_radiation_wavelength 1.54178
_diffrn_reflns_av_R_equivalents 0.0236
_diffrn_reflns_av_sigmaI/netI 0.0122
_diffrn_reflns_limit_h_max 21
_diffrn_reflns_limit_h_min -21
_diffrn_reflns_limit_k_max 17
_diffrn_reflns_limit_k_min -19
_diffrn_reflns_limit_l_max 6
_diffrn_reflns_limit_l_min -6
_diffrn_reflns_number 23965
_diffrn_reflns_theta_full 69.53
_diffrn_reflns_theta_max 69.53
_diffrn_reflns_theta_min 3.62
_exptl_absorpt_coefficient_mu 0.625
_exptl_absorpt_correction_T_max 0.9379
_exptl_absorpt_correction_T_min 0.7358
_exptl_absorpt_correction_type analytical
_exptl_absorpt_process_details
;
SADABS (Bruker-AXS, 2007)
;
_exptl_crystal_colour colourless
_exptl_crystal_density_diffrn 1.267
_exptl_crystal_density_method 'not measured'
_exptl_crystal_description needle
_exptl_crystal_F_000 656
_exptl_crystal_size_max 0.52
_exptl_crystal_size_mid 0.13
_exptl_crystal_size_min 0.10
_refine_diff_density_max 0.198
_refine_diff_density_min -0.176
_refine_diff_density_rms 0.034
_refine_ls_abs_structure_details 'Flack H D (1983), Acta Cryst. A39, 876-881'
_refine_ls_abs_structure_Flack -0.05(17)
_refine_ls_extinction_method none
_refine_ls_goodness_of_fit_ref 1.029
_refine_ls_hydrogen_treatment constr
_refine_ls_matrix_type full
_refine_ls_number_parameters 209
_refine_ls_number_reflns 3010
_refine_ls_number_restraints 1
_refine_ls_restrained_S_all 1.028
_refine_ls_R_factor_all 0.0292
_refine_ls_R_factor_gt 0.0285
_refine_ls_shift/su_max 0.001
_refine_ls_shift/su_mean 0.000
_refine_ls_structure_factor_coef Fsqd
_refine_ls_weighting_details 'calc w=1/[\s^2^(Fo^2^)+(0.0587P)^2^+0.2385P] where P=(Fo^2^+2Fc^2^)/3'
_refine_ls_weighting_scheme calc
_refine_ls_wR_factor_gt 0.0786
_refine_ls_wR_factor_ref 0.0797
_reflns_number_gt 2957
_reflns_number_total 3010
_reflns_threshold_expression I>2\s(I)
_cod_data_source_file c1sc00357g.txt
_cod_data_source_block yoon25
_cod_depositor_comments
;
The following automatic conversions were performed:

'_symmetry_cell_setting' value 'Orthorhombic' changed to
'orthorhombic' according to
/usr/data/users/saulius/automatic-downloads/retrospective/RSC/lib/dictionaries/cif_core.dic
dictionary named 'cif_core.dic' version 2.4.2 from 2011-04-26.

Automatic conversion script
Id: cif_fix_values 2281 2013-09-26 08:29:07Z andrius 
;
_cod_original_sg_symbol_Hall 'P 2c -2n '
_cod_original_sg_symbol_H-M 'P n a 21 '
_cod_database_code 1515576

loop_
_symmetry_equiv_pos_as_xyz
'x, y, z'
'-x, -y, z+1/2'
'x+1/2, -y+1/2, z'
'-x+1/2, y+1/2, z+1/2'

loop_
_atom_site_label
_atom_site_type_symbol
_atom_site_fract_x
_atom_site_fract_y
_atom_site_fract_z
_atom_site_U_iso_or_equiv
_atom_site_adp_type
_atom_site_occupancy
_atom_site_symmetry_multiplicity
_atom_site_calc_flag
_atom_site_refinement_flags
O1 O 0.75608(5) 0.93793(5) 0.22750(19) 0.0217(2) Uani 1 1 d .
O2 O 0.55546(5) 0.78467(5) 0.02877(18) 0.0218(2) Uani 1 1 d .
C1 C 0.85441(7) 0.96947(7) -0.1652(2) 0.0175(3) Uani 1 1 d .
H1 H 0.8120 1.0031 -0.1498 0.021 Uiso 1 1 calc R
C2 C 0.90524(7) 0.98401(8) -0.3532(3) 0.0200(3) Uani 1 1 d .
H2 H 0.8973 1.0270 -0.4670 0.024 Uiso 1 1 calc R
C3 C 0.96790(7) 0.93548(8) -0.3749(3) 0.0204(3) Uani 1 1 d .
H3 H 1.0028 0.9454 -0.5034 0.025 Uiso 1 1 calc R
C4 C 0.97926(7) 0.87251(8) -0.2084(3) 0.0204(3) Uani 1 1 d .
H4 H 1.0221 0.8395 -0.2229 0.024 Uiso 1 1 calc R
C5 C 0.92817(7) 0.85767(7) -0.0208(2) 0.0180(2) Uani 1 1 d .
H5 H 0.9363 0.8146 0.0927 0.022 Uiso 1 1 calc R
C6 C 0.86484(6) 0.90581(7) 0.0020(2) 0.0166(2) Uani 1 1 d .
C7 C 0.80713(6) 0.89081(7) 0.1983(2) 0.0168(3) Uani 1 1 d .
C8 C 0.81440(6) 0.81468(7) 0.3540(2) 0.0165(2) Uani 1 1 d .
H8B H 0.8572 0.8211 0.4675 0.020 Uiso 1 1 calc R
H8A H 0.8255 0.7688 0.2419 0.020 Uiso 1 1 calc R
C9 C 0.74625(6) 0.79355(7) 0.5081(2) 0.0156(3) Uani 1 1 d .
H9 H 0.7343 0.8397 0.6213 0.019 Uiso 1 1 calc R
C10 C 0.76087(7) 0.71666(7) 0.6659(2) 0.0180(3) Uani 1 1 d .
H10A H 0.8017 0.6844 0.5935 0.022 Uiso 1 1 calc R
H10B H 0.7741 0.7313 0.8387 0.022 Uiso 1 1 calc R
C11 C 0.68805(7) 0.66938(8) 0.6595(2) 0.0197(3) Uani 1 1 d .
H11B H 0.6963 0.6112 0.6926 0.024 Uiso 1 1 calc R
H11A H 0.6521 0.6909 0.7819 0.024 Uiso 1 1 calc R
C12 C 0.66130(7) 0.68336(7) 0.3924(2) 0.0191(3) Uani 1 1 d .
H12A H 0.6077 0.6715 0.3768 0.023 Uiso 1 1 calc R
H12B H 0.6890 0.6490 0.2740 0.023 Uiso 1 1 calc R
C13 C 0.67698(6) 0.77390(7) 0.3447(2) 0.0148(2) Uani 1 1 d .
H13 H 0.6898 0.7818 0.1655 0.018 Uiso 1 1 calc R
C14 C 0.61057(6) 0.82716(7) 0.4108(2) 0.0164(3) Uani 1 1 d .
H14A H 0.5903 0.8094 0.5728 0.020 Uiso 1 1 calc R
H14B H 0.6277 0.8836 0.4298 0.020 Uiso 1 1 calc R
C15 C 0.54934(6) 0.82470(7) 0.2182(2) 0.0159(3) Uani 1 1 d .
C16 C 0.48079(6) 0.87468(7) 0.2587(2) 0.0161(3) Uani 1 1 d .
C17 C 0.47228(7) 0.92464(7) 0.4654(2) 0.0183(3) Uani 1 1 d .
H17 H 0.5092 0.9256 0.5914 0.022 Uiso 1 1 calc R
C18 C 0.40947(7) 0.97329(7) 0.4867(3) 0.0209(3) Uani 1 1 d .
H18 H 0.4036 1.0071 0.6280 0.025 Uiso 1 1 calc R
C19 C 0.35562(7) 0.97257(8) 0.3031(3) 0.0221(3) Uani 1 1 d .
H19 H 0.3135 1.0066 0.3171 0.026 Uiso 1 1 calc R
C20 C 0.36330(7) 0.92201(8) 0.0984(3) 0.0213(3) Uani 1 1 d .
H20 H 0.3261 0.9209 -0.0264 0.026 Uiso 1 1 calc R
C21 C 0.42554(7) 0.87311(7) 0.0769(2) 0.0177(3) Uani 1 1 d .
H21 H 0.4306 0.8383 -0.0626 0.021 Uiso 1 1 calc R

loop_
_atom_site_aniso_label
_atom_site_aniso_U_11
_atom_site_aniso_U_22
_atom_site_aniso_U_33
_atom_site_aniso_U_23
_atom_site_aniso_U_13
_atom_site_aniso_U_12
O1 0.0177(4) 0.0203(4) 0.0271(5) 0.0037(4) 0.0035(4) 0.0027(3)
O2 0.0197(4) 0.0268(5) 0.0190(5) -0.0069(4) -0.0015(4) 0.0025(3)
C1 0.0156(5) 0.0153(6) 0.0217(7) -0.0012(5) -0.0023(5) -0.0016(4)
C2 0.0219(6) 0.0174(6) 0.0209(6) 0.0022(5) -0.0048(5) -0.0049(5)
C3 0.0187(6) 0.0244(7) 0.0182(6) -0.0012(5) 0.0016(5) -0.0059(5)
C4 0.0154(6) 0.0220(6) 0.0237(7) -0.0024(5) 0.0001(5) 0.0005(5)
C5 0.0170(6) 0.0173(5) 0.0196(6) 0.0022(5) -0.0023(5) -0.0009(5)
C6 0.0151(5) 0.0164(5) 0.0183(6) -0.0016(5) -0.0031(5) -0.0036(4)
C7 0.0148(5) 0.0170(6) 0.0188(6) -0.0018(5) -0.0026(5) -0.0017(4)
C8 0.0136(5) 0.0172(6) 0.0187(6) -0.0007(5) 0.0004(5) -0.0003(4)
C9 0.0154(6) 0.0157(5) 0.0156(6) -0.0014(5) -0.0003(5) 0.0002(4)
C10 0.0177(6) 0.0198(6) 0.0166(6) 0.0016(5) -0.0007(5) 0.0009(5)
C11 0.0204(6) 0.0177(6) 0.0209(7) 0.0024(5) 0.0017(5) -0.0009(5)
C12 0.0204(6) 0.0157(6) 0.0211(6) -0.0022(5) 0.0003(5) -0.0015(4)
C13 0.0149(5) 0.0154(6) 0.0139(6) -0.0002(4) -0.0001(5) -0.0010(4)
C14 0.0163(6) 0.0167(6) 0.0163(6) -0.0014(4) 0.0008(5) -0.0007(4)
C15 0.0160(6) 0.0146(5) 0.0169(6) 0.0013(5) 0.0022(5) -0.0027(4)
C16 0.0154(6) 0.0148(6) 0.0180(6) 0.0018(5) 0.0012(5) -0.0035(4)
C17 0.0160(6) 0.0205(6) 0.0185(6) -0.0003(5) 0.0000(5) -0.0027(4)
C18 0.0200(6) 0.0183(6) 0.0242(6) -0.0038(5) 0.0040(5) -0.0015(5)
C19 0.0146(6) 0.0194(6) 0.0322(7) 0.0022(5) 0.0042(5) 0.0018(4)
C20 0.0168(6) 0.0235(6) 0.0236(7) 0.0019(5) -0.0033(5) -0.0016(5)
C21 0.0179(6) 0.0182(6) 0.0170(6) 0.0000(5) 0.0004(5) -0.0027(5)

loop_
_atom_type_symbol
_atom_type_description
_atom_type_scat_dispersion_real
_atom_type_scat_dispersion_imag
_atom_type_scat_source
C C 0.0181 0.0091 'International Tables Vol C Tables 4.2.6.8 and 6.1.1.4'
H H 0.0000 0.0000 'International Tables Vol C Tables 4.2.6.8 and 6.1.1.4'
O O 0.0492 0.0322 'International Tables Vol C Tables 4.2.6.8 and 6.1.1.4'

loop_
_geom_angle_atom_site_label_1
_geom_angle_atom_site_label_2
_geom_angle_atom_site_label_3
_geom_angle
C2 C1 C6 120.73(11)
C2 C1 H1 119.6
C6 C1 H1 119.6
C1 C2 C3 119.91(12)
C1 C2 H2 120.0
C3 C2 H2 120.0
C2 C3 C4 119.89(12)
C2 C3 H3 120.1
C4 C3 H3 120.1
C5 C4 C3 120.22(12)
C5 C4 H4 119.9
C3 C4 H4 119.9
C4 C5 C6 120.35(12)
C4 C5 H5 119.8
C6 C5 H5 119.8
C1 C6 C5 118.89(11)
C1 C6 C7 118.88(10)
C5 C6 C7 122.23(11)
O1 C7 C6 120.60(11)
O1 C7 C8 121.72(11)
C6 C7 C8 117.67(10)
C7 C8 C9 114.89(10)
C7 C8 H8B 108.5
C9 C8 H8B 108.5
C7 C8 H8A 108.5
C9 C8 H8A 108.5
H8B C8 H8A 107.5
C8 C9 C10 110.40(9)
C8 C9 C13 112.78(10)
C10 C9 C13 105.85(9)
C8 C9 H9 109.2
C10 C9 H9 109.2
C13 C9 H9 109.2
C11 C10 C9 105.12(9)
C11 C10 H10A 110.7
C9 C10 H10A 110.7
C11 C10 H10B 110.7
C9 C10 H10B 110.7
H10A C10 H10B 108.8
C12 C11 C10 102.39(10)
C12 C11 H11B 111.3
C10 C11 H11B 111.3
C12 C11 H11A 111.3
C10 C11 H11A 111.3
H11B C11 H11A 109.2
C11 C12 C13 104.15(10)
C11 C12 H12A 110.9
C13 C12 H12A 110.9
C11 C12 H12B 110.9
C13 C12 H12B 110.9
H12A C12 H12B 108.9
C14 C13 C12 112.11(9)
C14 C13 C9 112.08(10)
C12 C13 C9 104.75(9)
C14 C13 H13 109.3
C12 C13 H13 109.3
C9 C13 H13 109.3
C15 C14 C13 113.39(10)
C15 C14 H14A 108.9
C13 C14 H14A 108.9
C15 C14 H14B 108.9
C13 C14 H14B 108.9
H14A C14 H14B 107.7
O2 C15 C16 119.61(11)
O2 C15 C14 121.29(10)
C16 C15 C14 119.08(10)
C21 C16 C17 119.41(11)
C21 C16 C15 118.37(11)
C17 C16 C15 122.17(11)
C18 C17 C16 119.82(12)
C18 C17 H17 120.1
C16 C17 H17 120.1
C19 C18 C17 120.41(12)
C19 C18 H18 119.8
C17 C18 H18 119.8
C18 C19 C20 120.00(12)
C18 C19 H19 120.0
C20 C19 H19 120.0
C19 C20 C21 119.83(12)
C19 C20 H20 120.1
C21 C20 H20 120.1
C20 C21 C16 120.50(12)
C20 C21 H21 119.7
C16 C21 H21 119.7

loop_
_geom_bond_atom_site_label_1
_geom_bond_atom_site_label_2
_geom_bond_distance
_geom_bond_publ_flag
O1 C7 1.2171(14) yes
O2 C15 1.2207(16) yes
C1 C2 1.3862(19) ?
C1 C6 1.3979(17) ?
C1 H1 0.9500 ?
C2 C3 1.3919(18) ?
C2 H2 0.9500 ?
C3 C4 1.390(2) ?
C3 H3 0.9500 ?
C4 C5 1.3886(19) ?
C4 H4 0.9500 ?
C5 C6 1.3984(17) ?
C5 H5 0.9500 ?
C6 C7 1.5039(17) ?
C7 C8 1.5188(17) ?
C8 C9 1.5238(16) ?
C8 H8B 0.9900 ?
C8 H8A 0.9900 ?
C9 C10 1.5524(16) ?
C9 C13 1.5624(16) ?
C9 H9 1.0000 ?
C10 C11 1.5299(16) ?
C10 H10A 0.9900 ?
C10 H10B 0.9900 ?
C11 C12 1.5329(18) ?
C11 H11B 0.9900 ?
C11 H11A 0.9900 ?
C12 C13 1.5464(16) ?
C12 H12A 0.9900 ?
C12 H12B 0.9900 ?
C13 C14 1.5296(15) ?
C13 H13 1.0000 ?
C14 C15 1.5152(16) ?
C14 H14A 0.9900 ?
C14 H14B 0.9900 ?
C15 C16 1.5040(16) ?
C16 C21 1.3970(18) ?
C16 C17 1.3940(18) ?
C17 C18 1.3951(17) ?
C17 H17 0.9500 ?
C18 C19 1.3855(19) ?
C18 H18 0.9500 ?
C19 C20 1.390(2) ?
C19 H19 0.9500 ?
C20 C21 1.3892(17) ?
C20 H20 0.9500 ?
C21 H21 0.9500 ?

loop_
_geom_torsion_atom_site_label_1
_geom_torsion_atom_site_label_2
_geom_torsion_atom_site_label_3
_geom_torsion_atom_site_label_4
_geom_torsion
C6 C1 C2 C3 -0.76(18)
C1 C2 C3 C4 0.10(19)
C2 C3 C4 C5 0.2(2)
C3 C4 C5 C6 0.10(19)
C2 C1 C6 C5 1.07(18)
C2 C1 C6 C7 -178.23(11)
C4 C5 C6 C1 -0.73(17)
C4 C5 C6 C7 178.53(12)
C1 C6 C7 O1 -7.32(17)
C5 C6 C7 O1 173.41(11)
C1 C6 C7 C8 171.75(11)
C5 C6 C7 C8 -7.52(16)
O1 C7 C8 C9 11.86(16)
C6 C7 C8 C9 -167.20(10)
C7 C8 C9 C10 -178.06(10)
C7 C8 C9 C13 63.77(13)
C8 C9 C10 C11 -141.42(10)
C13 C9 C10 C11 -19.08(12)
C9 C10 C11 C12 37.74(12)
C10 C11 C12 C13 -42.22(11)
C11 C12 C13 C14 -91.52(12)
C11 C12 C13 C9 30.26(12)
C8 C9 C13 C14 -124.26(11)
C10 C9 C13 C14 114.93(10)
C8 C9 C13 C12 113.95(11)
C10 C9 C13 C12 -6.86(12)
C12 C13 C14 C15 -76.73(13)
C9 C13 C14 C15 165.80(9)
C13 C14 C15 O2 -1.52(16)
C13 C14 C15 C16 -179.65(10)
O2 C15 C16 C21 0.47(16)
C14 C15 C16 C21 178.63(11)
O2 C15 C16 C17 -176.78(11)
C14 C15 C16 C17 1.38(16)
C21 C16 C17 C18 -0.96(18)
C15 C16 C17 C18 176.27(11)
C16 C17 C18 C19 -0.31(18)
C17 C18 C19 C20 1.24(19)
C18 C19 C20 C21 -0.89(19)
C19 C20 C21 C16 -0.39(19)
C17 C16 C21 C20 1.31(18)
C15 C16 C21 C20 -176.02(11)
